data_7032037
loop_
_publ_author_name
'Nemec, Ivan'
'Herchel, Radovan'
'Silha, Tom\'a\<s'
'Tr\'avn\'i\<cek, Zden\<ek'

_publ_section_title
;
 Towards a better understanding of magnetic exchange mediated by hydrogen
 bonds in Mn(iii)/Fe(iii) salen-type supramolecular dimers.
;
_journal_issue 41
_journal_name_full 'Dalton transactions (Cambridge, England : 2003)'
_journal_page_first 15602
_journal_page_last 15616
_journal_paper_doi 10.1039/c4dt02025a
_journal_volume 43
_journal_year 2014
_chemical_formula_sum 'C62.5 H50 Fe Mn2 N10 O10.5'
_chemical_formula_weight 1274.85
_chemical_name_systematic
;
(aqua-methanole(N,N'-(ethane-1,2-diylbis(nitrilomethylylidene))dinaphthalen-2-
olato-N,N')-manganesse(iii) (m-Cyano)-methanole-tricyano-nitrosyl(N,N'-(ethane-
1,2-diylbis(nitrilomethylylidene))dinaphthalen-2-olato-N,N')-iron(ii) methanole 
solvate monohydrate
;
_space_group_IT_number 2
_symmetry_cell_setting triclinic
_symmetry_space_group_name_Hall '-P 1'
_symmetry_space_group_name_H-M 'P -1'
_atom_sites_solution_hydrogens geom
_atom_sites_solution_primary direct
_atom_sites_solution_secondary difmap
_audit_creation_method SHELXL-97
_cell_angle_alpha 78.980(2)
_cell_angle_beta 79.305(2)
_cell_angle_gamma 73.460(2)
_cell_formula_units_Z 2
_cell_length_a 10.6373(3)
_cell_length_b 15.3822(4)
_cell_length_c 18.2505(5)
_cell_measurement_reflns_used 14234
_cell_measurement_temperature 150(2)
_cell_measurement_theta_max 33.1964
_cell_measurement_theta_min 2.9249
_cell_volume 2782.45(14)
_computing_cell_refinement 'CrysAlis RED, Oxford Diffraction Ltd.'
_computing_data_collection 'CrysAlis CCD, Oxford Diffraction Ltd.'
_computing_data_reduction 'CrysAlis RED, Oxford Diffraction Ltd.'
_computing_molecular_graphics 'MERCURY (Macrae et al., 2006)'
_computing_publication_material ' enCIFer (Allen et al., 2004)'
_computing_structure_refinement 'SHELXL-97 (Sheldrick, 1997)'
_computing_structure_solution 'SHELXS97 (Sheldrick, 2008)'
_diffrn_ambient_temperature 150(2)
_diffrn_measured_fraction_theta_full 0.994
_diffrn_measured_fraction_theta_max 0.994
_diffrn_measurement_device_type 'Goniometer KM4/Xcalibur detector: Sapphire2 (large Be window)'
_diffrn_measurement_method
;
Rotation method data acquisition using omega and phi scans
;
_diffrn_radiation_monochromator graphite
_diffrn_radiation_source 'fine-focus sealed tube'
_diffrn_radiation_type MoK\a
_diffrn_radiation_wavelength 0.71073
_diffrn_reflns_av_R_equivalents 0.0335
_diffrn_reflns_av_sigmaI/netI 0.0615
_diffrn_reflns_limit_h_max 12
_diffrn_reflns_limit_h_min -12
_diffrn_reflns_limit_k_max 18
_diffrn_reflns_limit_k_min -18
_diffrn_reflns_limit_l_max 18
_diffrn_reflns_limit_l_min -21
_diffrn_reflns_number 24066
_diffrn_reflns_theta_full 25.00
_diffrn_reflns_theta_max 25.00
_diffrn_reflns_theta_min 2.94
_exptl_absorpt_coefficient_mu 0.778
_exptl_absorpt_correction_T_max 0.6888
_exptl_absorpt_correction_T_min 0.5730
_exptl_absorpt_correction_type multi-scan
_exptl_absorpt_process_details
;
CrysAlis RED, Oxford Diffraction Ltd.,
Version 1.171.33.52 (release 06-11-2009 CrysAlis171 .NET)
(compiled Nov  6 2009,16:24:50)
Empirical absorption correction using spherical harmonics,
 implemented in SCALE3 ABSPACK scaling algorithm.
;
_exptl_crystal_colour brown
_exptl_crystal_density_diffrn 1.522
_exptl_crystal_density_method 'not measured'
_exptl_crystal_description prism
_exptl_crystal_F_000 1310
_exptl_crystal_size_max 0.19
_exptl_crystal_size_mid 0.18
_exptl_crystal_size_min 0.15
_refine_diff_density_max 0.868
_refine_diff_density_min -0.455
_refine_diff_density_rms 0.080
_refine_ls_extinction_method none
_refine_ls_goodness_of_fit_ref 1.009
_refine_ls_hydrogen_treatment mixed
_refine_ls_matrix_type full
_refine_ls_number_parameters 815
_refine_ls_number_reflns 9726
_refine_ls_number_restraints 13
_refine_ls_restrained_S_all 1.009
_refine_ls_R_factor_all 0.0735
_refine_ls_R_factor_gt 0.0426
_refine_ls_shift/su_max 0.001
_refine_ls_shift/su_mean 0.000
_refine_ls_structure_factor_coef Fsqd
_refine_ls_weighting_details 'calc w=1/[\s^2^(Fo^2^)+(0.0544P)^2^+0.0000P] where P=(Fo^2^+2Fc^2^)/3'
_refine_ls_weighting_scheme calc
_refine_ls_wR_factor_gt 0.0946
_refine_ls_wR_factor_ref 0.1000
_reflns_number_gt 6678
_reflns_number_total 9726
_reflns_threshold_expression >2sigma(I)
_cod_data_source_file c4dt02025a2.cif
_cod_data_source_block shelxl
_cod_depositor_comments 'Adding full bibliography for 7032033--7032037.cif.'
_cod_original_cell_volume 2782.45(13)
_cod_original_sg_symbol_H-M P-1
_cod_original_formula_sum 'C62.50 H50 Fe Mn2 N10 O10.50'
_cod_database_code 7032037

loop_
_symmetry_equiv_pos_as_xyz
'x, y, z'
'-x, -y, -z'

loop_
_atom_site_label
_atom_site_type_symbol
_atom_site_fract_x
_atom_site_fract_y
_atom_site_fract_z
_atom_site_U_iso_or_equiv
_atom_site_adp_type
_atom_site_occupancy
_atom_site_symmetry_multiplicity
_atom_site_calc_flag
_atom_site_refinement_flags
_atom_site_disorder_assembly
_atom_site_disorder_group
Mn1 Mn 0.52803(4) 0.15135(3) 0.20407(2) 0.01193(12) Uani 1 1 d . . .
Fe1 Fe 0.83176(4) 0.35660(3) 0.22647(2) 0.01659(12) Uani 1 1 d . . .
Mn2 Mn 0.56982(4) 0.15414(3) 0.68651(2) 0.01307(12) Uani 1 1 d . . .
O6 O 0.54478(18) 0.11369(13) 0.79102(10) 0.0152(5) Uani 1 1 d . A .
O4 O 0.8191(2) 0.38584(17) 0.07173(13) 0.0370(6) Uani 1 1 d . . .
O2 O 0.49206(18) 0.10958(13) 0.30829(10) 0.0139(4) Uani 1 1 d . . .
C18 C 0.3179(3) 0.2911(2) 0.27530(16) 0.0144(7) Uani 1 1 d . . .
H18 H 0.2518 0.3476 0.2710 0.017 Uiso 1 1 calc R . .
C5 C 0.9533(3) -0.0872(2) -0.07562(17) 0.0195(7) Uani 1 1 d . . .
H5 H 1.0144 -0.1458 -0.0701 0.023 Uiso 1 1 calc R . .
O1 O 0.65475(18) 0.04108(13) 0.18445(10) 0.0140(4) Uani 1 1 d . . .
O7 O 0.4147(2) 0.07896(14) 0.67809(11) 0.0168(5) Uani 1 1 d D A .
C61 C 0.4606(3) 0.1032(2) 0.91845(15) 0.0137(7) Uani 1 1 d . A .
H61 H 0.5196 0.0440 0.9260 0.016 Uiso 1 1 calc R . .
C32 C 0.8130(3) 0.3253(2) 0.33551(18) 0.0181(7) Uani 1 1 d . . .
O3 O 0.3639(2) 0.09324(15) 0.18331(12) 0.0160(5) Uani 1 1 d . . .
C27 C 0.4254(3) 0.1104(2) 0.43701(15) 0.0139(7) Uani 1 1 d . . .
H27 H 0.4876 0.0527 0.4460 0.017 Uiso 1 1 calc R . .
N2 N 0.5509(2) 0.20546(16) 0.09703(12) 0.0121(5) Uani 1 1 d . . .
O8A O 0.7091(2) 0.23436(16) 0.70075(12) 0.0256(5) Uani 0.683(6) 1 d P A 1
O8B O 0.7091(2) 0.23436(16) 0.70075(12) 0.0256(5) Uani 0.317(6) 1 d PD A 2
H8A H 0.6923 0.2477 0.7447 0.031 Uiso 0.683(6) 1 calc PR A 1
N1 N 0.3956(2) 0.26960(16) 0.21306(12) 0.0123(5) Uani 1 1 d . . .
O5 O 0.70541(18) 0.04964(13) 0.66953(10) 0.0163(5) Uani 1 1 d . A .
C10 C 0.7145(3) 0.0733(2) 0.05027(16) 0.0132(6) Uani 1 1 d . . .
C20 C 0.2335(3) 0.2794(2) 0.41161(16) 0.0145(7) Uani 1 1 d . . .
C1 C 0.7272(3) 0.01809(19) 0.12061(15) 0.0124(6) Uani 1 1 d . . .
N9 N 0.5790(2) 0.20101(16) 0.57873(12) 0.0121(5) Uani 1 1 d . A .
C59 C 0.2902(3) 0.2260(2) 0.96988(15) 0.0132(6) Uani 1 1 d . A .
C12 C 0.4736(3) 0.2977(2) 0.08199(16) 0.0133(7) Uani 1 1 d . . .
N10 N 0.4276(2) 0.26776(16) 0.69569(12) 0.0120(5) Uani 1 1 d . A .
C50 C 0.3297(3) 0.4147(2) 0.61582(16) 0.0178(7) Uani 1 1 d . A .
H50 H 0.2742 0.4394 0.6581 0.021 Uiso 1 1 calc R . .
C9 C 0.7920(3) 0.0378(2) -0.01819(16) 0.0162(7) Uani 1 1 d . . .
C55 C 0.1873(3) 0.3632(2) 0.89089(17) 0.0187(7) Uani 1 1 d . A .
H55 H 0.1764 0.3983 0.8426 0.022 Uiso 1 1 calc R . .
C41 C 0.8472(3) 0.0197(2) 0.33254(16) 0.0179(7) Uani 1 1 d . . .
H41 H 0.8272 0.0468 0.2833 0.021 Uiso 1 1 calc R . .
N5 N 0.8010(3) 0.30638(18) 0.40002(15) 0.0244(6) Uani 1 1 d . . .
C3 C 0.8965(3) -0.0996(2) 0.06251(17) 0.0180(7) Uani 1 1 d . . .
H3 H 0.9601 -0.1573 0.0675 0.022 Uiso 1 1 calc R . .
C25 C 0.2514(3) 0.2344(2) 0.48562(15) 0.0144(7) Uani 1 1 d . . .
C52 C 0.3585(3) 0.2918(2) 0.75923(16) 0.0137(7) Uani 1 1 d . . .
H52 H 0.2964 0.3502 0.7564 0.016 Uiso 1 1 calc R A .
C38 C 0.9032(3) -0.0602(2) 0.47683(16) 0.0133(7) Uani 1 1 d . . .
C13 C 0.4758(3) 0.3522(2) 0.01228(16) 0.0167(7) Uani 1 1 d . . .
H13 H 0.5322 0.3289 -0.0303 0.020 Uiso 1 1 calc R . .
C24 C 0.1709(3) 0.2739(2) 0.54820(17) 0.0200(7) Uani 1 1 d . . .
H24 H 0.1852 0.2449 0.5979 0.024 Uiso 1 1 calc R . .
C49 C 0.3265(3) 0.4658(2) 0.54543(16) 0.0196(7) Uani 1 1 d . . .
H49 H 0.2695 0.5259 0.5392 0.024 Uiso 1 1 calc R . .
C19 C 0.3222(3) 0.2390(2) 0.34833(15) 0.0129(6) Uani 1 1 d . . .
C44 C 0.7395(3) 0.0672(2) 0.53424(15) 0.0130(6) Uani 1 1 d . A .
C48 C 0.4063(3) 0.4298(2) 0.48315(17) 0.0194(7) Uani 1 1 d . A .
H48 H 0.4028 0.4651 0.4345 0.023 Uiso 1 1 calc R . .
C17 C 0.3907(3) 0.3319(2) 0.14461(15) 0.0140(7) Uani 1 1 d . . .
C21 C 0.1295(3) 0.3587(2) 0.40336(17) 0.0198(7) Uani 1 1 d . . .
H21 H 0.1125 0.3884 0.3542 0.024 Uiso 1 1 calc R . .
C7 C 0.8485(3) 0.0458(2) -0.15364(17) 0.0220(8) Uani 1 1 d . . .
H7 H 0.8361 0.0785 -0.2026 0.026 Uiso 1 1 calc R . .
C26 C 0.3480(3) 0.1505(2) 0.49636(16) 0.0159(7) Uani 1 1 d . . .
H26 H 0.3596 0.1209 0.5462 0.019 Uiso 1 1 calc R . .
C56 C 0.1114(3) 0.3970(2) 0.95392(17) 0.0216(7) Uani 1 1 d . . .
H56 H 0.0484 0.4549 0.9485 0.026 Uiso 1 1 calc R . .
C51 C 0.4137(3) 0.3273(2) 0.62538(15) 0.0136(7) Uani 1 1 d . . .
C43 C 0.8078(3) 0.0252(2) 0.46694(15) 0.0127(6) Uani 1 1 d . . .
C60 C 0.3810(3) 0.1385(2) 0.97835(15) 0.0139(7) Uani 1 1 d . . .
H60 H 0.3862 0.1038 1.0272 0.017 Uiso 1 1 calc R . .
C58 C 0.2118(3) 0.2630(2) 1.03355(16) 0.0162(7) Uani 1 1 d . . .
H58 H 0.2195 0.2284 1.0823 0.019 Uiso 1 1 calc R . .
C28 C 0.4134(3) 0.1542(2) 0.36237(15) 0.0126(6) Uani 1 1 d . . .
C46 C 0.4951(3) 0.29103(19) 0.56250(15) 0.0122(6) Uani 1 1 d . A .
C2 C 0.8228(3) -0.0677(2) 0.12555(17) 0.0162(7) Uani 1 1 d . . .
H2 H 0.8353 -0.1033 0.1735 0.019 Uiso 1 1 calc R . .
C54 C 0.2811(3) 0.2772(2) 0.89688(15) 0.0139(7) Uani 1 1 d . . .
C47 C 0.4905(3) 0.3430(2) 0.49193(16) 0.0169(7) Uani 1 1 d . . .
H47 H 0.5456 0.3190 0.4493 0.020 Uiso 1 1 calc R A .
N3 N 0.6800(2) 0.21435(17) 0.22737(13) 0.0176(6) Uani 1 1 d . . .
C39 C 0.9698(3) -0.1026(2) 0.41306(16) 0.0159(7) Uani 1 1 d . . .
H39 H 1.0350 -0.1593 0.4197 0.019 Uiso 1 1 calc R . .
C37 C 0.9282(3) -0.1038(2) 0.55061(15) 0.0142(7) Uani 1 1 d . . .
H37 H 0.9936 -0.1604 0.5566 0.017 Uiso 1 1 calc R . .
C35 C 0.7650(3) 0.0192(2) 0.60577(15) 0.0122(6) Uani 1 1 d . . .
C36 C 0.8610(3) -0.0665(2) 0.61260(16) 0.0133(6) Uani 1 1 d . A .
H36 H 0.8784 -0.0981 0.6612 0.016 Uiso 1 1 calc R . .
N6 N 0.9870(3) 0.49178(18) 0.24342(15) 0.0255(7) Uani 1 1 d . . .
C62 C 0.4578(3) 0.1529(2) 0.84467(15) 0.0138(7) Uani 1 1 d . . .
C45 C 0.6523(3) 0.1557(2) 0.52472(16) 0.0136(7) Uani 1 1 d . . .
H45 H 0.6459 0.1855 0.4744 0.016 Uiso 1 1 calc R A .
C8 C 0.7794(3) 0.0846(2) -0.09157(16) 0.0179(7) Uani 1 1 d . . .
H8 H 0.7218 0.1445 -0.0983 0.021 Uiso 1 1 calc R . .
C16 C 0.3129(3) 0.4213(2) 0.13661(16) 0.0194(7) Uani 1 1 d . . .
H16 H 0.2579 0.4456 0.1791 0.023 Uiso 1 1 calc R . .
C40 C 0.9420(3) -0.0637(2) 0.34236(16) 0.0184(7) Uani 1 1 d . . .
H40 H 0.9869 -0.0932 0.3001 0.022 Uiso 1 1 calc R . .
C11 C 0.6292(3) 0.1631(2) 0.04268(16) 0.0153(7) Uani 1 1 d . . .
H11 H 0.6285 0.1963 -0.0069 0.018 Uiso 1 1 calc R . .
C34 C 0.9280(3) 0.4417(2) 0.23789(16) 0.0175(7) Uani 1 1 d . . .
C4 C 0.8819(3) -0.0497(2) -0.01063(16) 0.0155(7) Uani 1 1 d . . .
C15 C 0.3155(3) 0.4749(2) 0.06726(17) 0.0222(7) Uani 1 1 d . . .
H15 H 0.2617 0.5361 0.0619 0.027 Uiso 1 1 calc R . .
N4 N 0.5700(3) 0.5098(2) 0.24038(16) 0.0335(7) Uani 1 1 d . . .
C30 C 0.7370(3) 0.2656(2) 0.23098(16) 0.0163(7) Uani 1 1 d . . .
C53 C 0.3672(3) 0.2390(2) 0.83209(15) 0.0125(6) Uani 1 1 d . A .
C22 C 0.0516(3) 0.3944(2) 0.46509(17) 0.0245(8) Uani 1 1 d . . .
H22 H -0.0183 0.4483 0.4580 0.029 Uiso 1 1 calc R . .
C33 C 1.0012(3) 0.2649(2) 0.22514(15) 0.0135(7) Uani 1 1 d . . .
C14 C 0.3963(3) 0.4400(2) 0.00485(17) 0.0210(7) Uani 1 1 d . . .
H14 H 0.3965 0.4771 -0.0431 0.025 Uiso 1 1 calc R . .
C42 C 0.7821(3) 0.0635(2) 0.39338(15) 0.0149(7) Uani 1 1 d . . .
H42 H 0.7185 0.1208 0.3853 0.018 Uiso 1 1 calc R . .
C31 C 0.6655(3) 0.4510(2) 0.23989(18) 0.0217(7) Uani 1 1 d . . .
O1S O 1.1149(2) 0.63405(17) 0.20589(17) 0.0528(8) Uani 1 1 d . . .
H4S1 H 1.1124 0.5917 0.2423 0.063 Uiso 1 1 calc R . .
N7 N 1.1039(2) 0.21362(17) 0.22177(13) 0.0178(6) Uani 1 1 d . . .
C6 C 0.9364(3) -0.0409(2) -0.14611(17) 0.0218(8) Uani 1 1 d . . .
H6 H 0.9839 -0.0673 -0.1894 0.026 Uiso 1 1 calc R . .
C57 C 0.1257(3) 0.3473(2) 1.02606(16) 0.0189(7) Uani 1 1 d . . .
H57 H 0.0754 0.3725 1.0694 0.023 Uiso 1 1 calc R . .
C23 C 0.0736(3) 0.3526(2) 0.53785(17) 0.0239(8) Uani 1 1 d . . .
H23 H 0.0208 0.3790 0.5801 0.029 Uiso 1 1 calc R . .
C1S C 1.0164(3) 0.7132(2) 0.2224(2) 0.0387(10) Uani 1 1 d . . .
H3S1 H 0.9733 0.7025 0.2744 0.058 Uiso 1 1 calc R . .
H2S1 H 0.9505 0.7279 0.1878 0.058 Uiso 1 1 calc R . .
H1S1 H 1.0567 0.7645 0.2165 0.058 Uiso 1 1 calc R . .
N8 N 0.8321(2) 0.37689(18) 0.13393(15) 0.0223(6) Uani 1 1 d . . .
C63 C 0.7426(5) 0.3115(4) 0.6443(3) 0.0300(15) Uani 0.683(6) 1 d P A 1
H63A H 0.8048 0.3356 0.6629 0.045 Uiso 0.683(6) 1 calc PR A 1
H63B H 0.6617 0.3603 0.6368 0.045 Uiso 0.683(6) 1 calc PR A 1
H63C H 0.7832 0.2892 0.5964 0.045 Uiso 0.683(6) 1 calc PR A 1
O2S O 0.6356(2) 0.33307(16) 0.81870(14) 0.0317(6) Uani 1 1 d D . .
O3S O 0.7951(8) 0.3125(5) 0.5641(5) 0.038(3) Uani 0.317(6) 1 d PD A 2
H3SA H 0.761(11) 0.362(5) 0.583(6) 0.046 Uiso 0.317(6) 1 d PD A 2
H3SB H 0.805(12) 0.310(8) 0.5176(19) 0.046 Uiso 0.317(6) 1 d PD A 2
H7A H 0.439(4) 0.0255(15) 0.670(2) 0.046 Uiso 1 1 d D . .
H7B H 0.358(3) 0.079(2) 0.7162(15) 0.046 Uiso 1 1 d D . .
H3A H 0.366(4) 0.044(3) 0.193(2) 0.046 Uiso 1 1 d . . .
H3B H 0.287(4) 0.126(3) 0.2003(19) 0.046 Uiso 1 1 d . . .
H2SA H 0.578(3) 0.3809(18) 0.8004(19) 0.046 Uiso 1 1 d D . .
H2SB H 0.698(3) 0.355(2) 0.818(2) 0.046 Uiso 1 1 d D . .
H8C H 0.742(11) 0.250(7) 0.656(3) 0.046 Uiso 0.317(6) 1 d PD A 2
H8B H 0.684(11) 0.278(5) 0.727(5) 0.046 Uiso 0.317(6) 1 d PD A 2

loop_
_atom_site_aniso_label
_atom_site_aniso_U_11
_atom_site_aniso_U_22
_atom_site_aniso_U_33
_atom_site_aniso_U_23
_atom_site_aniso_U_13
_atom_site_aniso_U_12
Mn1 0.0127(2) 0.0098(3) 0.0129(2) -0.00114(19) -0.00288(18) -0.00188(19)
Fe1 0.0122(2) 0.0128(3) 0.0247(3) -0.0011(2) -0.00461(19) -0.00282(18)
Mn2 0.0119(2) 0.0148(3) 0.0114(2) -0.0034(2) -0.00159(18) -0.00058(19)
O6 0.0156(11) 0.0154(12) 0.0112(10) -0.0033(9) -0.0028(9) 0.0030(9)
O4 0.0308(14) 0.0540(18) 0.0224(13) 0.0074(12) -0.0111(11) -0.0090(12)
O2 0.0175(11) 0.0093(11) 0.0131(10) -0.0005(9) -0.0026(9) -0.0010(9)
C18 0.0129(15) 0.0111(17) 0.0209(17) -0.0038(13) -0.0058(13) -0.0027(12)
C5 0.0158(16) 0.0169(18) 0.0271(18) -0.0083(15) 0.0023(14) -0.0062(14)
O1 0.0163(11) 0.0112(11) 0.0136(10) -0.0029(9) -0.0023(9) -0.0013(9)
O7 0.0203(12) 0.0141(12) 0.0175(11) -0.0042(10) -0.0028(9) -0.0053(10)
C61 0.0132(15) 0.0080(16) 0.0196(16) -0.0023(13) -0.0063(13) 0.0007(12)
C32 0.0109(16) 0.0140(18) 0.0278(19) -0.0048(15) -0.0001(14) -0.0014(13)
O3 0.0135(11) 0.0133(12) 0.0220(12) -0.0031(10) -0.0040(9) -0.0031(10)
C27 0.0150(15) 0.0124(17) 0.0153(16) 0.0014(13) -0.0073(13) -0.0039(13)
N2 0.0119(13) 0.0109(14) 0.0129(12) -0.0004(11) -0.0017(10) -0.0031(10)
O8A 0.0214(13) 0.0387(15) 0.0215(12) -0.0059(11) -0.0043(10) -0.0134(11)
O8B 0.0214(13) 0.0387(15) 0.0215(12) -0.0059(11) -0.0043(10) -0.0134(11)
N1 0.0142(13) 0.0108(14) 0.0114(12) -0.0015(11) -0.0026(10) -0.0017(10)
O5 0.0152(11) 0.0169(12) 0.0128(11) -0.0041(9) -0.0007(9) 0.0028(9)
C10 0.0118(15) 0.0113(17) 0.0180(16) -0.0024(13) -0.0051(12) -0.0034(13)
C20 0.0136(16) 0.0154(18) 0.0170(16) -0.0028(13) -0.0010(13) -0.0083(13)
C1 0.0108(15) 0.0119(17) 0.0174(16) -0.0035(13) -0.0058(13) -0.0043(12)
N9 0.0119(13) 0.0129(14) 0.0115(12) -0.0026(11) -0.0006(10) -0.0033(11)
C59 0.0109(15) 0.0159(17) 0.0149(15) -0.0031(13) -0.0045(12) -0.0048(13)
C12 0.0104(15) 0.0121(17) 0.0192(16) -0.0008(14) -0.0055(13) -0.0044(13)
N10 0.0123(13) 0.0109(14) 0.0130(13) -0.0021(11) -0.0007(10) -0.0035(10)
C50 0.0185(17) 0.0163(18) 0.0174(16) -0.0039(14) -0.0024(13) -0.0016(14)
C9 0.0099(15) 0.0214(19) 0.0209(17) -0.0069(14) -0.0008(13) -0.0083(14)
C55 0.0205(17) 0.0170(18) 0.0160(16) -0.0010(14) -0.0009(13) -0.0027(14)
C41 0.0166(16) 0.0238(19) 0.0138(16) 0.0000(14) -0.0018(13) -0.0079(14)
N5 0.0218(15) 0.0238(17) 0.0253(16) -0.0051(13) 0.0028(12) -0.0048(12)
C3 0.0108(15) 0.0153(18) 0.0291(18) -0.0055(15) -0.0039(14) -0.0028(13)
C25 0.0142(15) 0.0177(18) 0.0148(16) -0.0020(13) -0.0029(13) -0.0092(13)
C52 0.0113(15) 0.0117(17) 0.0204(17) -0.0054(14) -0.0030(13) -0.0043(12)
C38 0.0109(15) 0.0126(17) 0.0183(16) -0.0032(13) 0.0027(12) -0.0085(13)
C13 0.0170(16) 0.0161(18) 0.0146(16) 0.0011(14) -0.0007(13) -0.0039(13)
C24 0.0232(18) 0.024(2) 0.0158(16) -0.0031(14) -0.0014(14) -0.0111(15)
C49 0.0200(17) 0.0138(18) 0.0222(17) -0.0001(14) -0.0039(14) -0.0009(14)
C19 0.0156(16) 0.0135(17) 0.0107(15) 0.0000(13) -0.0037(12) -0.0055(13)
C44 0.0079(14) 0.0161(17) 0.0149(15) -0.0029(13) -0.0002(12) -0.0036(13)
C48 0.0205(17) 0.0174(19) 0.0174(16) 0.0047(14) -0.0035(14) -0.0046(14)
C17 0.0158(16) 0.0123(17) 0.0152(16) 0.0017(13) -0.0066(13) -0.0054(13)
C21 0.0219(17) 0.0187(19) 0.0167(16) -0.0014(14) -0.0023(14) -0.0029(14)
C7 0.0164(17) 0.033(2) 0.0190(17) -0.0059(15) 0.0002(14) -0.0110(15)
C26 0.0164(16) 0.0196(18) 0.0142(15) 0.0028(14) -0.0068(13) -0.0091(14)
C56 0.0210(17) 0.0138(18) 0.0237(18) -0.0039(14) 0.0032(14) 0.0022(14)
C51 0.0151(16) 0.0128(17) 0.0151(16) -0.0009(13) -0.0040(13) -0.0065(13)
C43 0.0095(15) 0.0149(17) 0.0151(15) -0.0025(13) 0.0010(12) -0.0070(13)
C60 0.0149(16) 0.0150(17) 0.0123(15) 0.0017(13) -0.0061(13) -0.0045(13)
C58 0.0144(16) 0.0195(18) 0.0155(16) -0.0038(14) -0.0010(13) -0.0055(14)
C28 0.0118(15) 0.0146(17) 0.0144(15) -0.0018(13) -0.0038(12) -0.0072(13)
C46 0.0092(15) 0.0114(17) 0.0177(16) -0.0006(13) -0.0041(12) -0.0049(12)
C2 0.0150(16) 0.0126(17) 0.0216(17) -0.0022(14) -0.0074(14) -0.0018(13)
C54 0.0132(15) 0.0139(17) 0.0159(16) -0.0035(13) -0.0006(13) -0.0056(13)
C47 0.0176(16) 0.0175(18) 0.0146(16) -0.0028(14) 0.0009(13) -0.0048(14)
N3 0.0164(14) 0.0147(15) 0.0230(14) -0.0018(12) -0.0077(11) -0.0032(12)
C39 0.0133(16) 0.0123(17) 0.0224(17) -0.0055(14) 0.0008(13) -0.0041(13)
C37 0.0111(15) 0.0121(17) 0.0182(16) 0.0006(13) -0.0027(13) -0.0027(12)
C35 0.0103(15) 0.0147(17) 0.0137(15) -0.0030(13) -0.0009(12) -0.0063(13)
C36 0.0133(15) 0.0141(17) 0.0137(15) 0.0000(13) -0.0028(12) -0.0062(13)
N6 0.0223(15) 0.0207(16) 0.0351(17) 0.0033(13) -0.0131(13) -0.0068(13)
C62 0.0114(15) 0.0180(18) 0.0153(16) -0.0064(14) -0.0034(13) -0.0053(13)
C45 0.0115(15) 0.0181(18) 0.0140(15) -0.0011(14) -0.0029(13) -0.0083(13)
C8 0.0118(16) 0.0201(18) 0.0215(17) -0.0021(14) -0.0017(13) -0.0049(13)
C16 0.0228(17) 0.0155(18) 0.0160(16) -0.0017(14) -0.0022(13) 0.0002(14)
C40 0.0181(17) 0.0222(19) 0.0165(16) -0.0087(14) 0.0052(13) -0.0087(14)
C11 0.0148(16) 0.0223(19) 0.0129(15) -0.0026(14) -0.0024(13) -0.0109(14)
C34 0.0167(16) 0.0131(18) 0.0195(17) 0.0045(14) -0.0069(13) -0.0005(14)
C4 0.0131(15) 0.0139(17) 0.0225(17) -0.0061(14) -0.0007(13) -0.0071(13)
C15 0.0244(18) 0.0118(18) 0.0247(18) 0.0029(14) -0.0044(14) 0.0012(14)
N4 0.0227(16) 0.0263(18) 0.053(2) -0.0131(15) -0.0104(14) -0.0006(14)
C30 0.0128(16) 0.0152(18) 0.0184(16) -0.0017(14) -0.0038(13) 0.0011(14)
C53 0.0112(15) 0.0135(17) 0.0133(15) -0.0031(13) -0.0015(12) -0.0032(13)
C22 0.0219(18) 0.0205(19) 0.0256(19) -0.0030(15) 0.0001(15) 0.0009(15)
C33 0.0192(17) 0.0152(18) 0.0073(14) 0.0021(13) -0.0002(13) -0.0099(14)
C14 0.0227(18) 0.0196(19) 0.0185(17) 0.0065(14) -0.0051(14) -0.0068(15)
C42 0.0104(15) 0.0159(18) 0.0166(16) -0.0017(14) -0.0011(12) -0.0017(13)
C31 0.0176(18) 0.0197(19) 0.0334(19) -0.0069(16) -0.0077(15) -0.0091(15)
O1S 0.0252(14) 0.0209(15) 0.110(2) -0.0119(15) -0.0031(14) -0.0052(11)
N7 0.0168(15) 0.0202(16) 0.0153(13) -0.0032(12) -0.0007(11) -0.0036(12)
C6 0.0177(17) 0.028(2) 0.0232(18) -0.0136(16) 0.0064(14) -0.0104(15)
C57 0.0179(17) 0.0206(19) 0.0154(16) -0.0056(14) 0.0041(13) -0.0028(14)
C23 0.0270(19) 0.025(2) 0.0176(17) -0.0080(15) 0.0070(14) -0.0071(16)
C1S 0.032(2) 0.022(2) 0.061(3) -0.0030(19) -0.0142(19) -0.0022(17)
N8 0.0151(14) 0.0201(16) 0.0276(16) 0.0046(13) -0.0062(12) -0.0016(12)
C63 0.032(3) 0.036(4) 0.027(3) 0.000(3) -0.002(2) -0.021(3)
O2S 0.0227(14) 0.0266(15) 0.0490(16) -0.0127(13) -0.0064(12) -0.0058(11)
O3S 0.043(5) 0.027(5) 0.049(6) 0.000(4) -0.023(5) -0.009(4)

loop_
_atom_type_symbol
_atom_type_description
_atom_type_scat_dispersion_real
_atom_type_scat_dispersion_imag
_atom_type_scat_source
C C 0.0033 0.0016 'International Tables Vol C Tables 4.2.6.8 and 6.1.1.4'
H H 0.0000 0.0000 'International Tables Vol C Tables 4.2.6.8 and 6.1.1.4'
N N 0.0061 0.0033 'International Tables Vol C Tables 4.2.6.8 and 6.1.1.4'
O O 0.0106 0.0060 'International Tables Vol C Tables 4.2.6.8 and 6.1.1.4'
Fe Fe 0.3463 0.8444 'International Tables Vol C Tables 4.2.6.8 and 6.1.1.4'
Mn Mn 0.3368 0.7283 'International Tables Vol C Tables 4.2.6.8 and 6.1.1.4'

loop_
_geom_angle_atom_site_label_1
_geom_angle_atom_site_label_2
_geom_angle_atom_site_label_3
_geom_angle
O1 Mn1 O2 93.85(8)
O1 Mn1 N2 91.70(9)
O2 Mn1 N2 174.40(9)
O1 Mn1 N1 174.01(9)
O2 Mn1 N1 91.93(9)
N2 Mn1 N1 82.50(9)
O1 Mn1 N3 93.11(8)
O2 Mn1 N3 89.91(8)
N2 Mn1 N3 90.53(9)
N1 Mn1 N3 88.44(9)
O1 Mn1 O3 89.95(8)
O2 Mn1 O3 89.07(8)
N2 Mn1 O3 90.20(9)
N1 Mn1 O3 88.59(9)
N3 Mn1 O3 176.83(8)
N8 Fe1 C30 88.16(12)
N8 Fe1 C34 100.38(13)
C30 Fe1 C34 171.41(12)
N8 Fe1 C32 172.57(12)
C30 Fe1 C32 84.77(12)
C34 Fe1 C32 86.73(12)
N8 Fe1 C33 96.15(12)
C30 Fe1 C33 92.16(12)
C34 Fe1 C33 86.09(12)
C32 Fe1 C33 86.40(11)
N8 Fe1 C31 90.39(13)
C30 Fe1 C31 90.89(12)
C34 Fe1 C31 89.94(12)
C32 Fe1 C31 87.47(13)
C33 Fe1 C31 172.87(12)
O5 Mn2 O6 92.16(8)
O5 Mn2 N9 92.00(9)
O6 Mn2 N9 174.96(9)
O5 Mn2 N10 175.42(9)
O6 Mn2 N10 92.41(9)
N9 Mn2 N10 83.42(9)
O5 Mn2 O8A 93.65(9)
O6 Mn2 O8A 91.25(8)
N9 Mn2 O8A 91.33(9)
N10 Mn2 O8A 86.59(9)
O5 Mn2 O7 90.31(8)
O6 Mn2 O7 86.49(8)
N9 Mn2 O7 90.64(8)
N10 Mn2 O7 89.64(9)
O8A Mn2 O7 175.52(8)
C62 O6 Mn2 129.49(18)
C28 O2 Mn1 129.38(17)
N1 C18 C19 126.9(3)
N1 C18 H18 116.5
C19 C18 H18 116.5
C6 C5 C4 121.4(3)
C6 C5 H5 119.3
C4 C5 H5 119.3
C1 O1 Mn1 130.06(18)
Mn2 O7 H7A 120(3)
Mn2 O7 H7B 113(3)
H7A O7 H7B 105(3)
C60 C61 C62 121.4(3)
C60 C61 H61 119.3
C62 C61 H61 119.3
N5 C32 Fe1 179.4(3)
Mn1 O3 H3A 122(3)
Mn1 O3 H3B 110(2)
H3A O3 H3B 110(4)
C26 C27 C28 120.4(3)
C26 C27 H27 119.8
C28 C27 H27 119.8
C11 N2 C12 121.2(2)
C11 N2 Mn1 125.0(2)
C12 N2 Mn1 113.75(17)
C63 O8A Mn2 124.3(2)
Mn2 O8A H8C 104(8)
C63 O8A H8B 79(7)
Mn2 O8A H8B 122(8)
H8C O8A H8B 113(9)
C18 N1 C17 121.7(2)
C18 N1 Mn1 124.7(2)
C17 N1 Mn1 113.57(17)
C35 O5 Mn2 130.15(18)
C1 C10 C11 122.2(3)
C1 C10 C9 119.5(3)
C11 C10 C9 118.4(3)
C21 C20 C25 117.8(3)
C21 C20 C19 124.0(3)
C25 C20 C19 118.2(3)
O1 C1 C10 123.9(2)
O1 C1 C2 116.5(2)
C10 C1 C2 119.6(3)
C45 N9 C46 121.6(2)
C45 N9 Mn2 125.0(2)
C46 N9 Mn2 113.37(17)
C58 C59 C60 120.5(3)
C58 C59 C54 120.2(3)
C60 C59 C54 119.3(3)
C13 C12 C17 120.2(3)
C13 C12 N2 125.2(3)
C17 C12 N2 114.6(2)
C52 N10 C51 121.9(2)
C52 N10 Mn2 125.0(2)
C51 N10 Mn2 112.91(17)
C49 C50 C51 120.1(3)
C49 C50 H50 119.9
C51 C50 H50 119.9
C8 C9 C4 117.4(3)
C8 C9 C10 123.9(3)
C4 C9 C10 118.6(3)
C56 C55 C54 121.0(3)
C56 C55 H55 119.5
C54 C55 H55 119.5
C42 C41 C40 120.8(3)
C42 C41 H41 119.6
C40 C41 H41 119.6
C2 C3 C4 122.2(3)
C2 C3 H3 118.9
C4 C3 H3 118.9
C26 C25 C20 119.7(3)
C26 C25 C24 120.7(3)
C20 C25 C24 119.6(3)
N10 C52 C53 126.4(3)
N10 C52 H52 116.8
C53 C52 H52 116.8
C39 C38 C43 119.5(3)
C39 C38 C37 120.6(3)
C43 C38 C37 119.9(2)
C14 C13 C12 119.8(3)
C14 C13 H13 120.1
C12 C13 H13 120.1
C23 C24 C25 120.7(3)
C23 C24 H24 119.6
C25 C24 H24 119.6
C50 C49 C48 120.3(3)
C50 C49 H49 119.9
C48 C49 H49 119.9
C28 C19 C18 122.4(3)
C28 C19 C20 119.3(2)
C18 C19 C20 118.1(3)
C35 C44 C45 122.1(3)
C35 C44 C43 119.1(3)
C45 C44 C43 118.7(3)
C47 C48 C49 120.2(3)
C47 C48 H48 119.9
C49 C48 H48 119.9
C16 C17 C12 119.4(3)
C16 C17 N1 125.2(3)
C12 C17 N1 115.3(2)
C22 C21 C20 121.2(3)
C22 C21 H21 119.4
C20 C21 H21 119.4
C8 C7 C6 121.1(3)
C8 C7 H7 119.5
C6 C7 H7 119.5
C27 C26 C25 121.8(3)
C27 C26 H26 119.1
C25 C26 H26 119.1
C55 C56 C57 120.9(3)
C55 C56 H56 119.5
C57 C56 H56 119.5
C50 C51 C46 119.7(3)
C50 C51 N10 125.6(3)
C46 C51 N10 114.7(2)
C42 C43 C38 117.8(3)
C42 C43 C44 123.9(3)
C38 C43 C44 118.3(2)
C61 C60 C59 121.5(3)
C61 C60 H60 119.3
C59 C60 H60 119.3
C57 C58 C59 120.9(3)
C57 C58 H58 119.5
C59 C58 H58 119.5
O2 C28 C19 123.6(2)
O2 C28 C27 116.0(2)
C19 C28 C27 120.4(3)
C47 C46 C51 119.6(3)
C47 C46 N9 125.3(3)
C51 C46 N9 115.1(2)
C3 C2 C1 120.7(3)
C3 C2 H2 119.6
C1 C2 H2 119.6
C55 C54 C59 117.4(3)
C55 C54 C53 123.4(3)
C59 C54 C53 119.2(3)
C48 C47 C46 120.2(3)
C48 C47 H47 119.9
C46 C47 H47 119.9
C30 N3 Mn1 162.9(2)
C40 C39 C38 121.2(3)
C40 C39 H39 119.4
C38 C39 H39 119.4
C36 C37 C38 121.6(3)
C36 C37 H37 119.2
C38 C37 H37 119.2
O5 C35 C44 123.7(3)
O5 C35 C36 116.0(2)
C44 C35 C36 120.3(2)
C37 C36 C35 120.8(3)
C37 C36 H36 119.6
C35 C36 H36 119.6
O6 C62 C53 123.9(3)
O6 C62 C61 116.1(2)
C53 C62 C61 120.0(3)
N9 C45 C44 126.4(3)
N9 C45 H45 116.8
C44 C45 H45 116.8
C7 C8 C9 121.4(3)
C7 C8 H8 119.3
C9 C8 H8 119.3
C15 C16 C17 120.0(3)
C15 C16 H16 120.0
C17 C16 H16 120.0
C39 C40 C41 119.5(3)
C39 C40 H40 120.3
C41 C40 H40 120.3
N2 C11 C10 126.9(3)
N2 C11 H11 116.5
C10 C11 H11 116.5
N6 C34 Fe1 178.6(3)
C9 C4 C5 119.8(3)
C9 C4 C3 119.1(3)
C5 C4 C3 121.1(3)
C16 C15 C14 120.3(3)
C16 C15 H15 119.8
C14 C15 H15 119.8
N3 C30 Fe1 174.2(3)
C62 C53 C52 122.7(3)
C62 C53 C54 118.6(2)
C52 C53 C54 118.6(3)
C21 C22 C23 121.0(3)
C21 C22 H22 119.5
C23 C22 H22 119.5
N7 C33 Fe1 176.7(3)
C13 C14 C15 120.3(3)
C13 C14 H14 119.9
C15 C14 H14 119.9
C41 C42 C43 121.3(3)
C41 C42 H42 119.4
C43 C42 H42 119.4
N4 C31 Fe1 173.3(3)
C1S O1S H4S1 109.5
C5 C6 C7 118.9(3)
C5 C6 H6 120.5
C7 C6 H6 120.5
C58 C57 C56 119.5(3)
C58 C57 H57 120.3
C56 C57 H57 120.3
C24 C23 C22 119.6(3)
C24 C23 H23 120.2
C22 C23 H23 120.2
O1S C1S H3S1 109.5
O1S C1S H2S1 109.5
H3S1 C1S H2S1 109.5
O1S C1S H1S1 109.5
H3S1 C1S H1S1 109.5
H2S1 C1S H1S1 109.5
O4 N8 Fe1 171.3(2)
O8A C63 H63A 109.5
O8A C63 H63B 109.5
H63A C63 H63B 109.5
O8A C63 H63C 109.5
H63A C63 H63C 109.5
H63B C63 H63C 109.5
O8A C63 H3SA 161(4)
H63A C63 H3SA 88.0
H63B C63 H3SA 70.3
H63C C63 H3SA 55.2
H63A C63 H8C 121.4
H63B C63 H8C 122.1
H63C C63 H8C 79.0
H3SA C63 H8C 133(4)
H63A C63 H8B 91.6
H63B C63 H8B 92.2
H63C C63 H8B 141.4
H3SA C63 H8B 161(4)
H8C C63 H8B 62(4)
H2SA O2S H2SB 101(3)
H3SA O3S H3SB 123(10)

loop_
_geom_bond_atom_site_label_1
_geom_bond_atom_site_label_2
_geom_bond_distance
Mn1 O1 1.8904(19)
Mn1 O2 1.8920(18)
Mn1 N2 1.971(2)
Mn1 N1 1.972(2)
Mn1 N3 2.245(3)
Mn1 O3 2.292(2)
Fe1 N8 1.657(3)
Fe1 C30 1.927(3)
Fe1 C34 1.937(3)
Fe1 C32 1.942(3)
Fe1 C33 1.946(3)
Fe1 C31 1.952(3)
Mn2 O5 1.8613(19)
Mn2 O6 1.8836(18)
Mn2 N9 1.956(2)
Mn2 N10 1.971(2)
Mn2 O8A 2.256(2)
Mn2 O7 2.309(2)
O6 C62 1.323(3)
O4 N8 1.146(3)
O2 C28 1.331(3)
C18 N1 1.313(3)
C18 C19 1.419(4)
C18 H18 0.9500
C5 C6 1.363(4)
C5 C4 1.412(4)
C5 H5 0.9500
O1 C1 1.321(3)
O7 H7A 0.824(18)
O7 H7B 0.834(18)
C61 C60 1.352(4)
C61 C62 1.416(4)
C61 H61 0.9500
C32 N5 1.150(4)
O3 H3A 0.73(4)
O3 H3B 0.87(4)
C27 C26 1.366(4)
C27 C28 1.411(4)
C27 H27 0.9500
N2 C11 1.316(3)
N2 C12 1.427(4)
O8A C63 1.494(6)
O8A H8C 0.839(19)
O8A H8B 0.84(2)
N1 C17 1.421(3)
O5 C35 1.320(3)
C10 C1 1.404(4)
C10 C11 1.418(4)
C10 C9 1.470(4)
C20 C21 1.398(4)
C20 C25 1.415(4)
C20 C19 1.465(4)
C1 C2 1.417(4)
N9 C45 1.317(3)
N9 C46 1.428(4)
C59 C58 1.412(4)
C59 C60 1.415(4)
C59 C54 1.417(4)
C12 C13 1.384(4)
C12 C17 1.397(4)
N10 C52 1.310(3)
N10 C51 1.432(3)
C50 C49 1.372(4)
C50 C51 1.386(4)
C50 H50 0.9500
C9 C8 1.405(4)
C9 C4 1.411(4)
C55 C56 1.375(4)
C55 C54 1.411(4)
C55 H55 0.9500
C41 C42 1.379(4)
C41 C40 1.391(4)
C41 H41 0.9500
C3 C2 1.357(4)
C3 C4 1.419(4)
C3 H3 0.9500
C25 C26 1.408(4)
C25 C24 1.419(4)
C52 C53 1.424(4)
C52 H52 0.9500
C38 C39 1.416(4)
C38 C43 1.416(4)
C38 C37 1.421(4)
C13 C14 1.370(4)
C13 H13 0.9500
C24 C23 1.358(4)
C24 H24 0.9500
C49 C48 1.391(4)
C49 H49 0.9500
C19 C28 1.397(4)
C44 C35 1.405(4)
C44 C45 1.412(4)
C44 C43 1.469(4)
C48 C47 1.378(4)
C48 H48 0.9500
C17 C16 1.386(4)
C21 C22 1.374(4)
C21 H21 0.9500
C7 C8 1.371(4)
C7 C6 1.392(4)
C7 H7 0.9500
C26 H26 0.9500
C56 C57 1.401(4)
C56 H56 0.9500
C51 C46 1.407(4)
C43 C42 1.403(4)
C60 H60 0.9500
C58 C57 1.357(4)
C58 H58 0.9500
C46 C47 1.382(4)
C2 H2 0.9500
C54 C53 1.463(4)
C47 H47 0.9500
N3 C30 1.139(4)
C39 C40 1.363(4)
C39 H39 0.9500
C37 C36 1.354(4)
C37 H37 0.9500
C35 C36 1.419(4)
C36 H36 0.9500
N6 C34 1.151(4)
C62 C53 1.406(4)
C45 H45 0.9500
C8 H8 0.9500
C16 C15 1.372(4)
C16 H16 0.9500
C40 H40 0.9500
C11 H11 0.9500
C15 C14 1.390(4)
C15 H15 0.9500
N4 C31 1.152(4)
C22 C23 1.391(4)
C22 H22 0.9500
C33 N7 1.150(4)
C14 H14 0.9500
C42 H42 0.9500
O1S C1S 1.403(4)
O1S H4S1 0.8400
C6 H6 0.9500
C57 H57 0.9500
C23 H23 0.9500
C1S H3S1 0.9800
C1S H2S1 0.9800
C1S H1S1 0.9800
C63 H63A 0.9800
C63 H63B 0.9800
C63 H63C 0.9800
O2S H2SA 0.865(18)
O2S H2SB 0.824(18)
O3S H3SA 0.85(2)
O3S H3SB 0.84(2)
